data_4507888
loop_
_publ_author_name
'Gilli, Gastone'
'Bertolasi, Valerio'
'Gilli, Paola'

_publ_section_title
;
 Solid-State N--H&#x00B7;&#x00B7;&#x00B7;O/O--H&#x00B7;&#x00B7;&#x00B7;N
 Tautomerism in Resonance-Assisted 1-(Arylazo)-2-Naphthols and Its
 Through-Space\p* \\leftarrow \pPerturbation in TCNQ Cocrystals. A
 Variable-Temperature X-ray Crystal Study
;
_journal_issue 8
_journal_name_full 'Crystal Growth &amp; Design'
_journal_page_first 3308
_journal_paper_doi 10.1021/cg301546v
_journal_volume 13
_journal_year 2013
_chemical_formula_moiety 'C17 H14 N2 O'
_chemical_formula_sum 'C17 H14 N2 O'
_chemical_formula_weight 262.30
_chemical_name_systematic
;
 ?
;
_space_group_IT_number 4
_symmetry_cell_setting monoclinic
_symmetry_space_group_name_Hall 'P 2yb'
_symmetry_space_group_name_H-M 'P 1 21 1'
_atom_sites_solution_hydrogens difmap
_atom_sites_solution_primary direct
_atom_sites_solution_secondary difmap
_audit_creation_method SHELXL-97
_cell_angle_alpha 90.00
_cell_angle_beta 98.4903(11)
_cell_angle_gamma 90.00
_cell_formula_units_Z 2
_cell_length_a 4.73960(10)
_cell_length_b 9.5921(2)
_cell_length_c 14.3534(4)
_cell_measurement_reflns_used 13500
_cell_measurement_temperature 150
_cell_measurement_theta_max 30.00
_cell_measurement_theta_min 1.43
_cell_volume 645.39(3)
_computing_cell_refinement 'Denzo-SMN (Otwinowski & Minor,1997)'
_computing_data_collection 'COLLECT(Nonius, 1998)'
_computing_data_reduction 'Denzo-SMN (Otwinowski & Minor,1997)'
_computing_molecular_graphics 'ORTEPIII (burnett & Johnson, 1996)'
_computing_publication_material 'SHELXL-97 (Sheldrick, 1997), PARST (Nardelli, 1995), PLATON (Spek, 2003)'
_computing_structure_refinement 'SHELXL-97 (Sheldrick, 1997)'
_computing_structure_solution 'SIR97 (altomare et al., 1999)'
_diffrn_ambient_temperature 150
_diffrn_measured_fraction_theta_full 0.997
_diffrn_measured_fraction_theta_max 0.997
_diffrn_measurement_device_type 'Nonius Kappa CCD'
_diffrn_measurement_method '\f scans and \w scans'
_diffrn_radiation_monochromator graphite
_diffrn_radiation_source 'fine-focus sealed tube'
_diffrn_radiation_type MoK\a
_diffrn_radiation_wavelength 0.71073
_diffrn_reflns_av_R_equivalents 0.0340
_diffrn_reflns_av_sigmaI/netI 0.0391
_diffrn_reflns_limit_h_max 6
_diffrn_reflns_limit_h_min -6
_diffrn_reflns_limit_k_max 13
_diffrn_reflns_limit_k_min -13
_diffrn_reflns_limit_l_max 20
_diffrn_reflns_limit_l_min -20
_diffrn_reflns_number 13500
_diffrn_reflns_theta_full 30.00
_diffrn_reflns_theta_max 30.00
_diffrn_reflns_theta_min 1.43
_exptl_absorpt_coefficient_mu 0.086
_exptl_absorpt_correction_type none
_exptl_crystal_colour red
_exptl_crystal_density_diffrn 1.350
_exptl_crystal_density_method 'not measured'
_exptl_crystal_description prismatic
_exptl_crystal_F_000 276
_exptl_crystal_size_max 0.41
_exptl_crystal_size_mid 0.35
_exptl_crystal_size_min 0.18
_refine_diff_density_max 0.206
_refine_diff_density_min -0.211
_refine_diff_density_rms 0.041
_refine_ls_abs_structure_details 'Flack H D (1983), Acta Cryst. A39, 876-881'
_refine_ls_abs_structure_Flack -0.2(12)
_refine_ls_extinction_method none
_refine_ls_goodness_of_fit_ref 1.061
_refine_ls_hydrogen_treatment refall
_refine_ls_matrix_type full
_refine_ls_number_parameters 240
_refine_ls_number_reflns 3705
_refine_ls_number_restraints 2
_refine_ls_restrained_S_all 1.061
_refine_ls_R_factor_all 0.0542
_refine_ls_R_factor_gt 0.0407
_refine_ls_shift/su_max 0.001
_refine_ls_shift/su_mean 0.000
_refine_ls_structure_factor_coef Fsqd
_refine_ls_weighting_details 'calc w=1/[\s^2^(Fo^2^)+(0.0603P)^2^+0.0249P] where P=(Fo^2^+2Fc^2^)/3'
_refine_ls_weighting_scheme calc
_refine_ls_wR_factor_gt 0.0988
_refine_ls_wR_factor_ref 0.1056
_reflns_number_gt 3056
_reflns_number_total 3705
_reflns_threshold_expression I>2sigma(I)
_cod_data_source_file cg301546v_si_002.cif
_cod_data_source_block 2'-T150
_cod_original_sg_symbol_H-M 'P 21'
_cod_database_code 4507888

loop_
_symmetry_equiv_pos_as_xyz
'x, y, z'
'-x, y+1/2, -z'

loop_
_atom_site_label
_atom_site_type_symbol
_atom_site_fract_x
_atom_site_fract_y
_atom_site_fract_z
_atom_site_U_iso_or_equiv
_atom_site_adp_type
_atom_site_occupancy
_atom_site_symmetry_multiplicity
_atom_site_calc_flag
_atom_site_refinement_flags
O1 O 0.4294(2) 0.19470(12) 0.62137(7) 0.0307(2) Uani 1 1 d D
H1B H 0.543(10) 0.130(6) 0.615(4) 0.037 Uiso 0.34(3) 1 d PD
N1 N 0.6725(2) 0.00310(12) 0.76555(8) 0.0225(2) Uani 1 1 d D
N2 N 0.7602(2) -0.00511(13) 0.68438(8) 0.0227(2) Uani 1 1 d .
H1A H 0.695(5) 0.046(3) 0.6350(18) 0.027 Uiso 0.66(3) 1 d P
C1 C 0.4757(3) 0.10190(14) 0.77710(9) 0.0210(3) Uani 1 1 d D
C2 C 0.3551(3) 0.19633(14) 0.70393(9) 0.0241(3) Uani 1 1 d .
C3 C 0.1435(3) 0.29446(15) 0.72541(10) 0.0261(3) Uani 1 1 d .
C4 C 0.0599(3) 0.29830(15) 0.81143(10) 0.0258(3) Uani 1 1 d .
C5 C 0.1753(3) 0.20505(14) 0.88618(9) 0.0218(3) Uani 1 1 d .
C6 C 0.3828(3) 0.10591(13) 0.86892(9) 0.0205(3) Uani 1 1 d .
C7 C 0.4921(3) 0.01400(15) 0.94186(9) 0.0253(3) Uani 1 1 d .
C8 C 0.4017(3) 0.02182(15) 1.02903(10) 0.0262(3) Uani 1 1 d .
C9 C 0.1982(3) 0.12018(17) 1.04610(10) 0.0281(3) Uani 1 1 d .
C10 C 0.0853(3) 0.21059(15) 0.97546(9) 0.0262(3) Uani 1 1 d .
C11 C 0.9592(3) -0.10936(14) 0.67064(9) 0.0212(3) Uani 1 1 d .
C12 C 1.0804(3) -0.19778(15) 0.74307(9) 0.0246(3) Uani 1 1 d .
C13 C 1.2722(3) -0.29901(15) 0.72388(9) 0.0254(3) Uani 1 1 d .
C14 C 1.3489(3) -0.31525(14) 0.63427(10) 0.0248(3) Uani 1 1 d .
C15 C 1.2301(3) -0.22426(18) 0.56372(10) 0.0293(3) Uani 1 1 d .
C16 C 1.0371(3) -0.12216(16) 0.58128(10) 0.0279(3) Uani 1 1 d .
C17 C 1.5570(3) -0.42742(17) 0.61510(12) 0.0317(3) Uani 1 1 d .
H3 H 0.054(4) 0.3586(19) 0.6720(12) 0.036(5) Uiso 1 1 d .
H4 H -0.086(3) 0.3684(19) 0.8243(11) 0.031(4) Uiso 1 1 d .
H7 H 0.636(3) -0.0530(17) 0.9285(10) 0.022(4) Uiso 1 1 d .
H8 H 0.489(3) -0.0434(17) 1.0800(11) 0.028(4) Uiso 1 1 d .
H9 H 0.141(3) 0.1276(18) 1.1100(11) 0.030(4) Uiso 1 1 d .
H10 H -0.065(3) 0.279(2) 0.9873(12) 0.031(4) Uiso 1 1 d .
H12 H 1.032(3) -0.1806(19) 0.8062(13) 0.031(4) Uiso 1 1 d .
H13 H 1.356(3) -0.3607(19) 0.7719(11) 0.032(4) Uiso 1 1 d .
H15 H 1.279(4) -0.227(2) 0.5026(14) 0.039(5) Uiso 1 1 d .
H16 H 0.961(4) -0.057(2) 0.5318(12) 0.038(5) Uiso 1 1 d .
H171 H 1.677(6) -0.455(3) 0.6733(19) 0.089(9) Uiso 1 1 d .
H172 H 1.674(7) -0.401(4) 0.568(2) 0.126(11) Uiso 1 1 d .
H173 H 1.469(6) -0.512(3) 0.5882(18) 0.079(7) Uiso 1 1 d .

loop_
_atom_site_aniso_label
_atom_site_aniso_U_11
_atom_site_aniso_U_22
_atom_site_aniso_U_33
_atom_site_aniso_U_23
_atom_site_aniso_U_13
_atom_site_aniso_U_12
O1 0.0358(5) 0.0293(6) 0.0280(5) 0.0044(4) 0.0082(4) 0.0071(5)
N1 0.0205(5) 0.0214(6) 0.0263(5) -0.0028(5) 0.0062(4) -0.0030(5)
N2 0.0236(5) 0.0206(6) 0.0247(5) 0.0004(5) 0.0061(4) 0.0011(5)
C1 0.0204(6) 0.0181(6) 0.0248(6) -0.0014(5) 0.0044(5) -0.0008(5)
C2 0.0238(6) 0.0202(7) 0.0285(6) -0.0003(6) 0.0045(5) -0.0032(6)
C3 0.0260(6) 0.0196(7) 0.0323(7) 0.0024(6) 0.0036(5) 0.0014(6)
C4 0.0235(6) 0.0188(7) 0.0353(7) -0.0012(6) 0.0051(5) 0.0017(6)
C5 0.0199(6) 0.0188(6) 0.0268(6) -0.0045(6) 0.0037(5) -0.0018(6)
C6 0.0184(6) 0.0188(6) 0.0246(6) -0.0030(5) 0.0041(4) -0.0044(5)
C7 0.0237(6) 0.0245(7) 0.0281(7) -0.0016(6) 0.0054(5) 0.0004(6)
C8 0.0268(6) 0.0264(7) 0.0258(6) 0.0009(6) 0.0053(5) -0.0008(6)
C9 0.0295(7) 0.0295(7) 0.0265(7) -0.0064(6) 0.0079(5) -0.0037(6)
C10 0.0240(6) 0.0250(7) 0.0308(7) -0.0073(6) 0.0078(5) -0.0005(6)
C11 0.0196(6) 0.0190(6) 0.0258(7) -0.0014(5) 0.0057(4) -0.0018(5)
C12 0.0261(6) 0.0236(7) 0.0246(7) -0.0007(5) 0.0059(5) -0.0004(6)
C13 0.0250(6) 0.0221(7) 0.0289(7) 0.0019(6) 0.0035(5) 0.0014(6)
C14 0.0197(6) 0.0216(7) 0.0336(7) -0.0047(6) 0.0051(5) -0.0022(5)
C15 0.0286(7) 0.0329(8) 0.0285(7) -0.0022(6) 0.0108(5) 0.0024(6)
C16 0.0300(7) 0.0299(8) 0.0246(7) 0.0030(6) 0.0064(5) 0.0070(6)
C17 0.0270(7) 0.0262(8) 0.0428(9) -0.0051(7) 0.0081(6) 0.0031(6)

loop_
_atom_type_symbol
_atom_type_description
_atom_type_scat_dispersion_real
_atom_type_scat_dispersion_imag
_atom_type_scat_source
C C 0.0033 0.0016 'International Tables Vol C Tables 4.2.6.8 and 6.1.1.4'
H H 0.0000 0.0000 'International Tables Vol C Tables 4.2.6.8 and 6.1.1.4'
N N 0.0061 0.0033 'International Tables Vol C Tables 4.2.6.8 and 6.1.1.4'
O O 0.0106 0.0060 'International Tables Vol C Tables 4.2.6.8 and 6.1.1.4'

loop_
_geom_angle_atom_site_label_1
_geom_angle_atom_site_label_2
_geom_angle_atom_site_label_3
_geom_angle
C2 O1 H1B 113(4)
N2 N1 C1 118.02(11)
N1 N2 C11 118.64(11)
N1 N2 H1A 124.8(17)
C11 N2 H1A 116.3(17)
N1 C1 C2 123.79(11)
N1 C1 C6 115.85(11)
C2 C1 C6 120.34(11)
O1 C2 C1 122.13(12)
O1 C2 C3 119.94(12)
C1 C2 C3 117.94(11)
C4 C3 C2 121.34(12)
C4 C3 H3 121.5(10)
C2 C3 H3 117.1(10)
C3 C4 C5 122.21(13)
C3 C4 H4 119.4(9)
C5 C4 H4 118.4(9)
C10 C5 C6 119.70(12)
C10 C5 C4 121.38(12)
C6 C5 C4 118.92(11)
C7 C6 C5 118.65(11)
C7 C6 C1 122.10(11)
C5 C6 C1 119.25(11)
C8 C7 C6 120.63(12)
C8 C7 H7 122.2(9)
C6 C7 H7 117.2(9)
C7 C8 C9 120.64(13)
C7 C8 H8 118.4(9)
C9 C8 H8 121.0(9)
C10 C9 C8 119.89(13)
C10 C9 H9 120.1(10)
C8 C9 H9 119.9(10)
C9 C10 C5 120.48(13)
C9 C10 H10 119.7(10)
C5 C10 H10 119.8(10)
C16 C11 C12 119.74(12)
C16 C11 N2 117.78(11)
C12 C11 N2 122.47(11)
C13 C12 C11 119.16(12)
C13 C12 H12 123.4(10)
C11 C12 H12 117.3(10)
C12 C13 C14 121.95(12)
C12 C13 H13 120.6(10)
C14 C13 H13 117.4(10)
C15 C14 C13 117.91(12)
C15 C14 C17 121.25(13)
C13 C14 C17 120.84(13)
C16 C15 C14 121.14(13)
C16 C15 H15 116.7(12)
C14 C15 H15 122.2(12)
C15 C16 C11 120.08(12)
C15 C16 H16 120.2(10)
C11 C16 H16 119.7(10)
C14 C17 H171 110.5(16)
C14 C17 H172 113(2)
H171 C17 H172 110(2)
C14 C17 H173 114.6(15)
H171 C17 H173 106(2)
H172 C17 H173 101(2)

loop_
_geom_bond_atom_site_label_1
_geom_bond_atom_site_label_2
_geom_bond_distance
O1 C2 1.2851(16)
O1 H1B 0.83(7)
N1 N2 1.2958(14)
N1 C1 1.3572(17)
N2 C11 1.4084(16)
N2 H1A 0.88(3)
C1 C2 1.4397(19)
C1 C6 1.4503(16)
C2 C3 1.4416(19)
C3 C4 1.3518(19)
C3 H3 1.024(17)
C4 C5 1.441(2)
C4 H4 1.002(17)
C5 C10 1.4101(18)
C5 C6 1.4159(17)
C6 C7 1.4078(19)
C7 C8 1.3832(17)
C7 H7 0.976(16)
C8 C9 1.397(2)
C8 H8 1.004(16)
C9 C10 1.381(2)
C9 H9 0.996(16)
C10 H10 1.001(18)
C11 C16 1.3915(17)
C11 C12 1.3978(19)
C12 C13 1.385(2)
C12 H12 0.981(18)
C13 C14 1.3962(18)
C13 H13 0.951(17)
C14 C15 1.391(2)
C14 C17 1.5122(19)
C15 C16 1.388(2)
C15 H15 0.940(19)
C16 H16 0.973(19)
C17 H171 0.97(3)
C17 H172 0.97(4)
C17 H173 0.97(3)
